data_1540818
loop_
_publ_author_name
'Vannerberg, N.'

_publ_section_title
;
 The crystal structure of calcium carbide II and IV
;
_journal_name_full 'Acta Chemica Scandinavica (1-27,1973-42,1988)'
_journal_page_first 1212
_journal_page_last 1220
_journal_volume 16
_journal_year 1962
_chemical_formula_sum 'C2 Ca'
_chemical_name_systematic 'Ca C2'
_space_group_IT_number 2
_symmetry_space_group_name_Hall '-P 1 (1/2*x+1/2*y,1/2*x-1/2*y,-z)'
_symmetry_space_group_name_H-M 'C -1'
_cell_angle_alpha 93.4
_cell_angle_beta 92.5
_cell_angle_gamma 89.9
_cell_formula_units_Z 8
_cell_length_a 8.42
_cell_length_b 11.84
_cell_length_c 3.94
_cell_volume 391.725
_citation_journal_id_ASTM ACSAA4
_cod_data_source_file Vannerberg_ACSAA4_1962_1668.cif
_cod_data_source_block C2Ca1
_cod_original_cell_volume 391.7249
_cod_original_sg_symbol_H-M 'P -1 (a+b,a-b,-c)'
_cod_original_formula_sum 'C2 Ca1'
_cod_database_code 1540818

loop_
_symmetry_equiv_pos_as_xyz
x,y,z
-x,-y,-z
x+1/2,y+1/2,z
-x+1/2,-y+1/2,-z

loop_
_atom_site_label
_atom_site_type_symbol
_atom_site_fract_x
_atom_site_fract_y
_atom_site_fract_z
_atom_site_occupancy
_atom_site_U_iso_or_equiv
C2 C-1 0.187 0.126 0.192 1 0.0
Ca1 Ca+2 0.375 0.141 0.717 1 0.0
Ca2 Ca+2 0.875 0.109 0.783 1 0.0
C1 C-1 0.066 0.124 0.317 1 0.0
C4 C-1 0.59 0.16 0.317 1 0.0
C3 C-1 0.66 0.09 0.192 1 0.0
